data_7001047
loop_
_publ_author_name
'Langer, Jens'
'Wimmer, Katja'
'G\"orls, Helmar'
'Westerhausen, Matthias'

_publ_section_title
;
 Synthesis and crystal structures of bis(diphenylphosphanyl)methanides
 of lithium and calcium as well as of their borane adducts
;
_journal_issue 16
_journal_name_full 'Dalton Transactions'
_journal_page_first 2951
_journal_page_last 2957
_journal_paper_doi 10.1039/b822530c
_journal_year 2009
_chemical_formula_moiety 'C62 H66 Ca O3 P4'
_chemical_formula_sum 'C62 H66 Ca O3 P4'
_chemical_formula_weight 1023.11
_chemical_name_systematic
;
?
;
_space_group_IT_number 14
_symmetry_cell_setting monoclinic
_symmetry_space_group_name_Hall '-P 2ybc'
_symmetry_space_group_name_H-M 'P 1 21/c 1'
_atom_sites_solution_hydrogens geom
_atom_sites_solution_primary direct
_atom_sites_solution_secondary difmap
_audit_creation_method SHELXL-97
_cell_angle_alpha 90.00
_cell_angle_beta 95.218(2)
_cell_angle_gamma 90.00
_cell_formula_units_Z 4
_cell_length_a 12.2090(4)
_cell_length_b 16.6792(5)
_cell_length_c 27.0731(6)
_cell_measurement_reflns_used 34850
_cell_measurement_temperature 183(2)
_cell_measurement_theta_max 27.48
_cell_measurement_theta_min 1.94
_cell_volume 5490.2(3)
_computing_cell_refinement DENZO
_computing_data_collection COLLECT
_computing_data_reduction DENZO
_computing_molecular_graphics SHELXTL/PC
_computing_publication_material SHELXL-97
_computing_structure_refinement 'SHELXL-97 (Sheldrick, 1997)'
_computing_structure_solution 'SHELXS-97 (Sheldrick, 1990)'
_diffrn_ambient_temperature 183(2)
_diffrn_measured_fraction_theta_full 0.996
_diffrn_measured_fraction_theta_max 0.996
_diffrn_measurement_device_type KappaCCD
_diffrn_measurement_method 'phi- + omega-scan'
_diffrn_radiation_monochromator graphite
_diffrn_radiation_source 'fine-focus sealed tube'
_diffrn_radiation_type MoK\a
_diffrn_radiation_wavelength 0.71073
_diffrn_reflns_av_R_equivalents 0.0900
_diffrn_reflns_av_sigmaI/netI 0.1151
_diffrn_reflns_limit_h_max 12
_diffrn_reflns_limit_h_min -15
_diffrn_reflns_limit_k_max 17
_diffrn_reflns_limit_k_min -21
_diffrn_reflns_limit_l_max 35
_diffrn_reflns_limit_l_min -31
_diffrn_reflns_number 34850
_diffrn_reflns_theta_full 27.48
_diffrn_reflns_theta_max 27.48
_diffrn_reflns_theta_min 1.94
_exptl_absorpt_coefficient_mu 0.276
_exptl_absorpt_correction_type none
_exptl_crystal_colour colourless
_exptl_crystal_density_diffrn 1.238
_exptl_crystal_density_method 'not measured'
_exptl_crystal_description prism
_exptl_crystal_F_000 2168
_exptl_crystal_size_max 0.05
_exptl_crystal_size_mid 0.05
_exptl_crystal_size_min 0.05
_refine_diff_density_max 0.581
_refine_diff_density_min -0.295
_refine_diff_density_rms 0.065
_refine_ls_extinction_method none
_refine_ls_goodness_of_fit_ref 0.997
_refine_ls_hydrogen_treatment mixed
_refine_ls_matrix_type full
_refine_ls_number_parameters 639
_refine_ls_number_reflns 12534
_refine_ls_number_restraints 0
_refine_ls_restrained_S_all 0.997
_refine_ls_R_factor_all 0.1397
_refine_ls_R_factor_gt 0.0588
_refine_ls_shift/su_max 0.001
_refine_ls_shift/su_mean 0.000
_refine_ls_structure_factor_coef Fsqd
_refine_ls_weighting_details 'calc w=1/[\s^2^(Fo^2^)+(0.0644P)^2^+0.6259P] where P=(Fo^2^+2Fc^2^)/3'
_refine_ls_weighting_scheme calc
_refine_ls_wR_factor_gt 0.1223
_refine_ls_wR_factor_ref 0.1498
_reflns_number_gt 6779
_reflns_number_total 12534
_reflns_threshold_expression >2sigma(I)
_cod_data_source_file b822530c.txt
_cod_data_source_block FO3499
_cod_depositor_comments
;
The following automatic conversions were performed:
'_exptl_absorpt_correction_type' value 'NONE' changed to 'none' according
to '/home/saulius/struct/CIF-dictionaries/cif_core.dic' dictionary named
'cif_core.dic' version 2.4.1 from 2010-06-29.

Automatic conversion script
Id: cif_fix_enum 1527 2010-12-29 10:47:43Z saulius 
;
_cod_original_sg_symbol_Hall -P2ybc
_cod_original_sg_symbol_H-M P2(1)/c
_cod_database_code 7001047

loop_
_symmetry_equiv_pos_as_xyz
'x, y, z'
'-x, y+1/2, -z+1/2'
'-x, -y, -z'
'x, -y-1/2, z-1/2'

loop_
_atom_site_label
_atom_site_type_symbol
_atom_site_fract_x
_atom_site_fract_y
_atom_site_fract_z
_atom_site_U_iso_or_equiv
_atom_site_adp_type
_atom_site_occupancy
_atom_site_symmetry_multiplicity
_atom_site_calc_flag
_atom_site_refinement_flags
_atom_site_disorder_assembly
_atom_site_disorder_group
Ca1 Ca 0.75686(5) 0.23891(3) 0.62717(2) 0.02963(16) Uani 1 1 d . . .
P1 P 0.52158(7) 0.20759(5) 0.57323(3) 0.0340(2) Uani 1 1 d . . .
P2 P 0.71207(7) 0.14144(5) 0.53147(3) 0.0344(2) Uani 1 1 d . . .
P3 P 0.66099(7) 0.37252(5) 0.68755(3) 0.0337(2) Uani 1 1 d . . .
P4 P 0.89734(7) 0.35289(5) 0.69816(3) 0.0328(2) Uani 1 1 d . . .
O1 O 0.72716(18) 0.14332(12) 0.69056(7) 0.0419(5) Uani 1 1 d . . .
O2 O 0.92998(17) 0.16669(13) 0.63001(8) 0.0439(5) Uani 1 1 d . . .
O3 O 0.80146(18) 0.33777(13) 0.56937(7) 0.0444(6) Uani 1 1 d . . .
C1 C 0.5718(3) 0.1579(2) 0.52393(11) 0.0370(7) Uani 1 1 d . . .
H1 H 0.527(3) 0.1303(19) 0.4999(12) 0.047(9) Uiso 1 1 d . . .
C2 C 0.4423(3) 0.13895(19) 0.60956(11) 0.0378(7) Uani 1 1 d . . .
C3 C 0.4301(3) 0.1573(2) 0.65890(11) 0.0470(9) Uani 1 1 d . . .
H3A H 0.4568 0.2071 0.6719 0.056 Uiso 1 1 calc R . .
C4 C 0.3805(3) 0.1054(3) 0.68924(14) 0.0648(11) Uani 1 1 d . . .
H4A H 0.3733 0.1191 0.7229 0.078 Uiso 1 1 calc R . .
C5 C 0.3413(4) 0.0335(3) 0.67042(16) 0.0741(13) Uani 1 1 d . . .
H5A H 0.3074 -0.0031 0.6912 0.089 Uiso 1 1 calc R . .
C6 C 0.3508(3) 0.0136(2) 0.62106(15) 0.0608(10) Uani 1 1 d . . .
H6A H 0.3227 -0.0359 0.6081 0.073 Uiso 1 1 calc R . .
C7 C 0.4011(3) 0.06629(19) 0.59120(12) 0.0432(8) Uani 1 1 d . . .
H7A H 0.4078 0.0527 0.5575 0.052 Uiso 1 1 calc R . .
C8 C 0.4075(3) 0.27105(18) 0.54586(11) 0.0361(7) Uani 1 1 d . . .
C9 C 0.3129(3) 0.28702(19) 0.56950(12) 0.0429(8) Uani 1 1 d . . .
H9A H 0.3061 0.2651 0.6015 0.051 Uiso 1 1 calc R . .
C10 C 0.2289(3) 0.3340(2) 0.54749(13) 0.0515(9) Uani 1 1 d . . .
H10A H 0.1652 0.3438 0.5643 0.062 Uiso 1 1 calc R . .
C11 C 0.2370(3) 0.3669(2) 0.50122(14) 0.0554(10) Uani 1 1 d . . .
H11A H 0.1784 0.3980 0.4857 0.066 Uiso 1 1 calc R . .
C12 C 0.3314(3) 0.3541(2) 0.47767(14) 0.0573(10) Uani 1 1 d . . .
H12A H 0.3388 0.3778 0.4462 0.069 Uiso 1 1 calc R . .
C13 C 0.4150(3) 0.3070(2) 0.49979(12) 0.0471(9) Uani 1 1 d . . .
H13A H 0.4793 0.2988 0.4832 0.057 Uiso 1 1 calc R . .
C14 C 0.7346(3) 0.03124(19) 0.52978(10) 0.0364(7) Uani 1 1 d . . .
C15 C 0.6699(3) -0.0154(2) 0.55779(11) 0.0419(8) Uani 1 1 d . . .
H15A H 0.6156 0.0097 0.5756 0.050 Uiso 1 1 calc R . .
C16 C 0.6824(3) -0.0981(2) 0.56053(12) 0.0507(9) Uani 1 1 d . . .
H16A H 0.6375 -0.1287 0.5803 0.061 Uiso 1 1 calc R . .
C17 C 0.7593(3) -0.1359(2) 0.53484(14) 0.0544(9) Uani 1 1 d . . .
H17A H 0.7678 -0.1924 0.5366 0.065 Uiso 1 1 calc R . .
C18 C 0.8233(3) -0.0910(2) 0.50675(16) 0.0662(11) Uani 1 1 d . . .
H18A H 0.8762 -0.1170 0.4886 0.079 Uiso 1 1 calc R . .
C19 C 0.8127(3) -0.0075(2) 0.50403(13) 0.0535(9) Uani 1 1 d . . .
H19A H 0.8589 0.0227 0.4846 0.064 Uiso 1 1 calc R . .
C20 C 0.7730(3) 0.17381(18) 0.47444(10) 0.0343(7) Uani 1 1 d . . .
C21 C 0.7077(3) 0.20509(19) 0.43481(11) 0.0400(8) Uani 1 1 d . . .
H21A H 0.6302 0.2071 0.4360 0.048 Uiso 1 1 calc R . .
C22 C 0.7537(3) 0.2337(2) 0.39318(12) 0.0460(8) Uani 1 1 d . . .
H22A H 0.7075 0.2554 0.3663 0.055 Uiso 1 1 calc R . .
C23 C 0.8653(3) 0.2311(2) 0.39051(13) 0.0512(9) Uani 1 1 d . . .
H23A H 0.8964 0.2497 0.3617 0.061 Uiso 1 1 calc R . .
C24 C 0.9324(3) 0.2008(2) 0.43034(13) 0.0582(10) Uani 1 1 d . . .
H24A H 1.0099 0.1991 0.4291 0.070 Uiso 1 1 calc R . .
C25 C 0.8857(3) 0.1732(2) 0.47184(12) 0.0465(8) Uani 1 1 d . . .
H25A H 0.9321 0.1534 0.4992 0.056 Uiso 1 1 calc R . .
C26 C 0.7839(3) 0.3994(2) 0.71972(11) 0.0368(7) Uani 1 1 d . . .
H26 H 0.796(2) 0.445(2) 0.7394(11) 0.043(9) Uiso 1 1 d . . .
C27 C 0.5583(2) 0.35502(17) 0.73289(11) 0.0335(7) Uani 1 1 d . . .
C28 C 0.5916(3) 0.3463(2) 0.78292(12) 0.0441(8) Uani 1 1 d . . .
H28A H 0.6676 0.3491 0.7939 0.053 Uiso 1 1 calc R . .
C29 C 0.5153(3) 0.3335(2) 0.81737(13) 0.0544(10) Uani 1 1 d . . .
H29A H 0.5394 0.3302 0.8517 0.065 Uiso 1 1 calc R . .
C30 C 0.4057(3) 0.3257(2) 0.80197(14) 0.0531(9) Uani 1 1 d . . .
H30A H 0.3541 0.3161 0.8255 0.064 Uiso 1 1 calc R . .
C31 C 0.3708(3) 0.3318(2) 0.75265(14) 0.0513(9) Uani 1 1 d . . .
H31A H 0.2952 0.3253 0.7418 0.062 Uiso 1 1 calc R . .
C32 C 0.4471(3) 0.34783(19) 0.71823(12) 0.0437(8) Uani 1 1 d . . .
H32A H 0.4220 0.3539 0.6842 0.052 Uiso 1 1 calc R . .
C33 C 0.5936(3) 0.46138(19) 0.65770(11) 0.0395(8) Uani 1 1 d . . .
C34 C 0.6184(3) 0.5382(2) 0.67402(13) 0.0538(10) Uani 1 1 d . . .
H34A H 0.6739 0.5463 0.7005 0.065 Uiso 1 1 calc R . .
C35 C 0.5630(4) 0.6043(2) 0.65202(18) 0.0769(14) Uani 1 1 d . . .
H35A H 0.5808 0.6570 0.6635 0.092 Uiso 1 1 calc R . .
C36 C 0.4824(4) 0.5925(3) 0.61359(19) 0.0832(16) Uani 1 1 d . . .
H36A H 0.4427 0.6371 0.5993 0.100 Uiso 1 1 calc R . .
C37 C 0.4595(4) 0.5168(3) 0.59605(17) 0.0770(13) Uani 1 1 d . . .
H37A H 0.4061 0.5088 0.5687 0.092 Uiso 1 1 calc R . .
C38 C 0.5143(3) 0.4521(2) 0.61827(13) 0.0556(10) Uani 1 1 d . . .
H38A H 0.4972 0.3997 0.6062 0.067 Uiso 1 1 calc R . .
C39 C 0.9922(2) 0.32081(19) 0.75172(11) 0.0364(7) Uani 1 1 d . . .
C40 C 1.0284(3) 0.2428(2) 0.75556(12) 0.0466(8) Uani 1 1 d . . .
H40A H 1.0054 0.2055 0.7302 0.056 Uiso 1 1 calc R . .
C41 C 1.0990(3) 0.2177(3) 0.79638(14) 0.0586(11) Uani 1 1 d . . .
H41A H 1.1230 0.1636 0.7987 0.070 Uiso 1 1 calc R . .
C42 C 1.1332(3) 0.2715(3) 0.83291(13) 0.0566(10) Uani 1 1 d . . .
H42A H 1.1808 0.2545 0.8607 0.068 Uiso 1 1 calc R . .
C43 C 1.0990(3) 0.3489(3) 0.82943(12) 0.0563(10) Uani 1 1 d . . .
H43A H 1.1233 0.3861 0.8547 0.068 Uiso 1 1 calc R . .
C44 C 1.0288(3) 0.3741(2) 0.78927(11) 0.0472(9) Uani 1 1 d . . .
H44A H 1.0054 0.4284 0.7873 0.057 Uiso 1 1 calc R . .
C45 C 0.9871(3) 0.42930(18) 0.67347(10) 0.0351(7) Uani 1 1 d . . .
C46 C 1.0993(3) 0.4175(2) 0.67048(11) 0.0422(8) Uani 1 1 d . . .
H46A H 1.1328 0.3702 0.6843 0.051 Uiso 1 1 calc R . .
C47 C 1.1634(3) 0.4724(2) 0.64811(12) 0.0496(9) Uani 1 1 d . . .
H47A H 1.2397 0.4625 0.6467 0.059 Uiso 1 1 calc R . .
C48 C 1.1169(3) 0.5413(2) 0.62776(13) 0.0578(10) Uani 1 1 d . . .
H48A H 1.1610 0.5794 0.6126 0.069 Uiso 1 1 calc R . .
C49 C 1.0059(4) 0.5551(2) 0.62950(13) 0.0574(10) Uani 1 1 d . . .
H49A H 0.9735 0.6024 0.6152 0.069 Uiso 1 1 calc R . .
C50 C 0.9406(3) 0.4994(2) 0.65237(11) 0.0459(9) Uani 1 1 d . . .
H50A H 0.8643 0.5094 0.6535 0.055 Uiso 1 1 calc R . .
C51 C 0.6789(3) 0.06368(19) 0.68870(11) 0.0445(8) Uani 1 1 d . . .
H51A H 0.7322 0.0237 0.6784 0.053 Uiso 1 1 calc R . .
H51B H 0.6125 0.0623 0.6648 0.053 Uiso 1 1 calc R . .
C52 C 0.6490(4) 0.0458(2) 0.74077(13) 0.0614(11) Uani 1 1 d . . .
H52A H 0.5724 0.0261 0.7401 0.074 Uiso 1 1 calc R . .
H52B H 0.6991 0.0050 0.7570 0.074 Uiso 1 1 calc R . .
C53 C 0.6618(4) 0.1252(2) 0.76756(13) 0.0628(11) Uani 1 1 d . . .
H53A H 0.5929 0.1567 0.7636 0.075 Uiso 1 1 calc R . .
H53B H 0.6841 0.1175 0.8033 0.075 Uiso 1 1 calc R . .
C54 C 0.7494(3) 0.1640(2) 0.74241(12) 0.0547(10) Uani 1 1 d . . .
H54A H 0.7476 0.2228 0.7470 0.066 Uiso 1 1 calc R . .
H54B H 0.8225 0.1437 0.7556 0.066 Uiso 1 1 calc R . .
C55 C 0.9364(3) 0.0805(2) 0.63647(14) 0.0500(9) Uani 1 1 d . . .
H55A H 0.8754 0.0537 0.6162 0.060 Uiso 1 1 calc R . .
H55B H 0.9318 0.0660 0.6717 0.060 Uiso 1 1 calc R . .
C56 C 1.0446(4) 0.0555(3) 0.6200(2) 0.0849(15) Uani 1 1 d . . .
H56A H 1.0389 0.0438 0.5840 0.102 Uiso 1 1 calc R . .
H56B H 1.0743 0.0079 0.6385 0.102 Uiso 1 1 calc R . .
C57 C 1.1152(3) 0.1303(3) 0.63252(19) 0.0776(13) Uani 1 1 d . . .
H57A H 1.1422 0.1318 0.6681 0.093 Uiso 1 1 calc R . .
H57B H 1.1787 0.1330 0.6123 0.093 Uiso 1 1 calc R . .
C58 C 1.0364(3) 0.1952(2) 0.61971(14) 0.0544(9) Uani 1 1 d . . .
H58A H 1.0564 0.2436 0.6398 0.065 Uiso 1 1 calc R . .
H58B H 1.0363 0.2093 0.5842 0.065 Uiso 1 1 calc R . .
C59 C 0.7229(3) 0.3866(3) 0.54045(15) 0.0709(12) Uani 1 1 d . . .
H59A H 0.7058 0.4355 0.5590 0.085 Uiso 1 1 calc R . .
H59B H 0.6538 0.3565 0.5320 0.085 Uiso 1 1 calc R . .
C60 C 0.7759(3) 0.4082(2) 0.49439(14) 0.0631(11) Uani 1 1 d . . .
H60A H 0.7652 0.3655 0.4690 0.076 Uiso 1 1 calc R . .
H60B H 0.7468 0.4594 0.4801 0.076 Uiso 1 1 calc R . .
C61 C 0.8938(3) 0.4157(2) 0.51362(14) 0.0631(11) Uani 1 1 d . . .
H61A H 0.9092 0.4690 0.5288 0.076 Uiso 1 1 calc R . .
H61B H 0.9428 0.4072 0.4869 0.076 Uiso 1 1 calc R . .
C62 C 0.9081(3) 0.3506(2) 0.55177(11) 0.0437(8) Uani 1 1 d . . .
H62A H 0.9347 0.3008 0.5369 0.052 Uiso 1 1 calc R . .
H62B H 0.9621 0.3669 0.5794 0.052 Uiso 1 1 calc R . .

loop_
_atom_site_aniso_label
_atom_site_aniso_U_11
_atom_site_aniso_U_22
_atom_site_aniso_U_33
_atom_site_aniso_U_23
_atom_site_aniso_U_13
_atom_site_aniso_U_12
Ca1 0.0294(3) 0.0304(3) 0.0296(3) 0.0003(2) 0.0054(2) 0.0010(3)
P1 0.0316(5) 0.0356(5) 0.0354(4) -0.0034(4) 0.0056(3) 0.0014(4)
P2 0.0321(5) 0.0393(5) 0.0319(4) -0.0048(3) 0.0035(3) 0.0035(4)
P3 0.0321(5) 0.0327(4) 0.0368(4) -0.0044(3) 0.0052(3) 0.0020(4)
P4 0.0312(5) 0.0342(4) 0.0333(4) -0.0020(3) 0.0037(3) -0.0020(4)
O1 0.0530(15) 0.0390(13) 0.0350(11) 0.0047(10) 0.0102(10) -0.0043(11)
O2 0.0335(13) 0.0383(13) 0.0599(14) -0.0029(11) 0.0040(10) 0.0079(10)
O3 0.0418(14) 0.0492(14) 0.0427(12) 0.0153(10) 0.0058(10) -0.0009(11)
C1 0.0334(19) 0.0413(19) 0.0361(17) -0.0034(15) 0.0019(14) 0.0031(15)
C2 0.0324(18) 0.0425(19) 0.0384(17) -0.0006(14) 0.0031(13) 0.0054(15)
C3 0.052(2) 0.052(2) 0.0375(18) -0.0002(16) 0.0061(15) 0.0068(18)
C4 0.077(3) 0.074(3) 0.046(2) 0.017(2) 0.021(2) 0.017(2)
C5 0.083(3) 0.064(3) 0.081(3) 0.035(2) 0.036(2) 0.015(2)
C6 0.063(3) 0.039(2) 0.083(3) 0.005(2) 0.022(2) 0.0009(19)
C7 0.042(2) 0.0390(19) 0.0494(19) 0.0048(16) 0.0090(15) 0.0037(16)
C8 0.0352(19) 0.0309(17) 0.0429(17) -0.0042(14) 0.0066(14) 0.0007(14)
C9 0.039(2) 0.041(2) 0.0495(19) -0.0034(16) 0.0105(15) 0.0024(16)
C10 0.038(2) 0.049(2) 0.068(2) -0.0027(19) 0.0114(17) 0.0107(17)
C11 0.046(2) 0.041(2) 0.078(3) 0.0070(19) 0.0020(19) 0.0138(17)
C12 0.062(3) 0.051(2) 0.061(2) 0.0155(18) 0.0137(19) 0.013(2)
C13 0.040(2) 0.049(2) 0.054(2) 0.0095(17) 0.0125(16) 0.0123(17)
C14 0.0319(18) 0.0430(19) 0.0325(15) -0.0027(14) -0.0073(13) 0.0086(15)
C15 0.044(2) 0.042(2) 0.0393(17) -0.0024(15) 0.0006(15) 0.0058(16)
C16 0.055(2) 0.049(2) 0.0455(19) 0.0042(17) -0.0088(17) 0.0000(19)
C17 0.053(2) 0.042(2) 0.065(2) -0.0048(19) -0.0121(19) 0.0130(19)
C18 0.060(3) 0.056(3) 0.084(3) -0.007(2) 0.015(2) 0.028(2)
C19 0.043(2) 0.052(2) 0.067(2) 0.0013(19) 0.0128(18) 0.0143(18)
C20 0.037(2) 0.0342(17) 0.0320(16) -0.0071(13) 0.0034(13) -0.0013(14)
C21 0.040(2) 0.0396(19) 0.0407(18) -0.0049(15) 0.0066(15) 0.0031(15)
C22 0.051(2) 0.050(2) 0.0376(17) 0.0023(16) 0.0059(15) 0.0050(17)
C23 0.058(3) 0.051(2) 0.047(2) -0.0015(17) 0.0200(18) -0.0043(19)
C24 0.039(2) 0.077(3) 0.061(2) -0.002(2) 0.0199(18) -0.005(2)
C25 0.036(2) 0.062(2) 0.0414(18) -0.0002(16) 0.0038(15) 0.0040(17)
C26 0.0336(19) 0.0365(18) 0.0406(17) -0.0085(15) 0.0052(14) -0.0057(15)
C27 0.0306(18) 0.0268(16) 0.0435(17) -0.0054(13) 0.0057(13) -0.0008(13)
C28 0.035(2) 0.052(2) 0.0446(18) -0.0036(16) 0.0040(14) -0.0057(16)
C29 0.048(2) 0.071(3) 0.0460(19) 0.0019(18) 0.0121(17) -0.0068(19)
C30 0.044(2) 0.054(2) 0.063(2) 0.0052(18) 0.0193(18) -0.0017(18)
C31 0.029(2) 0.049(2) 0.076(3) 0.0087(18) 0.0056(17) 0.0010(16)
C32 0.035(2) 0.044(2) 0.0509(19) 0.0041(16) 0.0013(15) -0.0010(16)
C33 0.039(2) 0.0402(19) 0.0415(17) 0.0028(15) 0.0136(15) 0.0076(15)
C34 0.077(3) 0.037(2) 0.051(2) 0.0003(16) 0.0245(19) 0.0091(19)
C35 0.114(4) 0.042(2) 0.083(3) 0.012(2) 0.058(3) 0.024(3)
C36 0.082(4) 0.084(4) 0.090(3) 0.050(3) 0.044(3) 0.047(3)
C37 0.057(3) 0.099(4) 0.076(3) 0.028(3) 0.010(2) 0.022(3)
C38 0.046(2) 0.060(2) 0.060(2) 0.0151(19) 0.0011(18) 0.0088(19)
C39 0.0300(18) 0.0398(19) 0.0403(17) 0.0035(14) 0.0084(13) -0.0063(14)
C40 0.040(2) 0.050(2) 0.0501(19) 0.0074(16) 0.0053(15) 0.0022(17)
C41 0.045(2) 0.065(3) 0.067(3) 0.030(2) 0.0107(19) 0.0098(19)
C42 0.037(2) 0.088(3) 0.045(2) 0.022(2) -0.0002(16) -0.012(2)
C43 0.049(2) 0.076(3) 0.0424(19) 0.0079(19) -0.0029(16) -0.016(2)
C44 0.050(2) 0.051(2) 0.0397(18) 0.0001(16) 0.0000(15) -0.0083(17)
C45 0.039(2) 0.0381(18) 0.0291(15) -0.0060(14) 0.0052(13) -0.0054(15)
C46 0.040(2) 0.047(2) 0.0404(17) -0.0012(15) 0.0068(14) -0.0070(16)
C47 0.044(2) 0.064(3) 0.0424(19) -0.0047(18) 0.0103(16) -0.0121(19)
C48 0.067(3) 0.063(3) 0.047(2) -0.0038(19) 0.0236(19) -0.026(2)
C49 0.078(3) 0.045(2) 0.051(2) 0.0074(17) 0.0141(19) -0.005(2)
C50 0.055(2) 0.039(2) 0.0456(19) -0.0001(16) 0.0137(16) 0.0007(17)
C51 0.053(2) 0.0346(18) 0.0461(19) 0.0014(15) 0.0036(16) -0.0002(16)
C52 0.077(3) 0.050(2) 0.057(2) 0.0118(18) 0.002(2) -0.016(2)
C53 0.082(3) 0.065(3) 0.043(2) 0.0046(19) 0.0135(19) -0.014(2)
C54 0.067(3) 0.054(2) 0.0439(19) -0.0012(17) 0.0079(17) -0.0139(19)
C55 0.046(2) 0.038(2) 0.066(2) -0.0064(17) 0.0029(17) 0.0073(16)
C56 0.064(3) 0.051(3) 0.146(4) -0.001(3) 0.043(3) 0.010(2)
C57 0.046(3) 0.080(3) 0.109(3) 0.009(3) 0.017(2) 0.014(2)
C58 0.041(2) 0.049(2) 0.075(2) 0.0068(19) 0.0125(18) 0.0021(18)
C59 0.045(2) 0.086(3) 0.082(3) 0.035(2) 0.006(2) 0.010(2)
C60 0.077(3) 0.051(2) 0.058(2) 0.0154(19) -0.013(2) -0.005(2)
C61 0.062(3) 0.069(3) 0.059(2) 0.022(2) 0.0095(19) -0.005(2)
C62 0.044(2) 0.050(2) 0.0382(17) -0.0007(16) 0.0063(14) 0.0023(17)

loop_
_atom_type_symbol
_atom_type_description
_atom_type_scat_dispersion_real
_atom_type_scat_dispersion_imag
_atom_type_scat_source
C C 0.0033 0.0016 'International Tables Vol C Tables 4.2.6.8 and 6.1.1.4'
H H 0.0000 0.0000 'International Tables Vol C Tables 4.2.6.8 and 6.1.1.4'
O O 0.0106 0.0060 'International Tables Vol C Tables 4.2.6.8 and 6.1.1.4'
P P 0.1023 0.0942 'International Tables Vol C Tables 4.2.6.8 and 6.1.1.4'
Ca Ca 0.2262 0.3064 'International Tables Vol C Tables 4.2.6.8 and 6.1.1.4'

loop_
_geom_angle_atom_site_label_1
_geom_angle_atom_site_label_2
_geom_angle_atom_site_label_3
_geom_angle
_geom_angle_site_symmetry_1
_geom_angle_site_symmetry_3
_geom_angle_publ_flag
O3 Ca1 O1 174.44(8) . . ?
O3 Ca1 O2 96.57(8) . . ?
O1 Ca1 O2 80.51(8) . . ?
O3 Ca1 P3 88.17(6) . . ?
O1 Ca1 P3 90.67(5) . . ?
O2 Ca1 P3 135.96(6) . . ?
O3 Ca1 P2 81.09(6) . . ?
O1 Ca1 P2 103.04(6) . . ?
O2 Ca1 P2 81.46(6) . . ?
P3 Ca1 P2 142.24(3) . . ?
O3 Ca1 P4 80.54(6) . . ?
O1 Ca1 P4 94.31(6) . . ?
O2 Ca1 P4 81.60(6) . . ?
P3 Ca1 P4 55.95(2) . . ?
P2 Ca1 P4 153.32(3) . . ?
O3 Ca1 P1 93.67(6) . . ?
O1 Ca1 P1 91.76(6) . . ?
O2 Ca1 P1 133.47(6) . . ?
P3 Ca1 P1 89.51(3) . . ?
P2 Ca1 P1 55.55(2) . . ?
P4 Ca1 P1 144.92(3) . . ?
C1 P1 C2 110.80(15) . . ?
C1 P1 C8 105.78(14) . . ?
C2 P1 C8 99.01(14) . . ?
C1 P1 Ca1 93.71(12) . . ?
C2 P1 Ca1 110.96(10) . . ?
C8 P1 Ca1 135.52(10) . . ?
C1 P2 C20 108.89(14) . . ?
C1 P2 C14 107.53(15) . . ?
C20 P2 C14 101.30(13) . . ?
C1 P2 Ca1 96.56(11) . . ?
C20 P2 Ca1 119.67(10) . . ?
C14 P2 Ca1 121.98(9) . . ?
C26 P3 C33 110.21(16) . . ?
C26 P3 C27 108.44(14) . . ?
C33 P3 C27 96.60(13) . . ?
C26 P3 Ca1 95.81(11) . . ?
C33 P3 Ca1 121.87(10) . . ?
C27 P3 Ca1 123.59(9) . . ?
C26 P4 C45 109.40(15) . . ?
C26 P4 C39 109.12(14) . . ?
C45 P4 C39 97.67(14) . . ?
C26 P4 Ca1 93.95(11) . . ?
C45 P4 Ca1 120.75(9) . . ?
C39 P4 Ca1 125.37(10) . . ?
C54 O1 C51 106.9(2) . . ?
C54 O1 Ca1 120.65(18) . . ?
C51 O1 Ca1 132.20(17) . . ?
C58 O2 C55 108.3(2) . . ?
C58 O2 Ca1 129.06(19) . . ?
C55 O2 Ca1 122.20(19) . . ?
C59 O3 C62 108.3(2) . . ?
C59 O3 Ca1 124.9(2) . . ?
C62 O3 Ca1 126.11(18) . . ?
P2 C1 P1 113.72(19) . . ?
P2 C1 H1 121(2) . . ?
P1 C1 H1 123(2) . . ?
C7 C2 C3 118.0(3) . . ?
C7 C2 P1 122.9(2) . . ?
C3 C2 P1 118.9(3) . . ?
C4 C3 C2 121.9(4) . . ?
C4 C3 H3A 119.1 . . ?
C2 C3 H3A 119.1 . . ?
C3 C4 C5 119.2(4) . . ?
C3 C4 H4A 120.4 . . ?
C5 C4 H4A 120.4 . . ?
C4 C5 C6 120.5(4) . . ?
C4 C5 H5A 119.8 . . ?
C6 C5 H5A 119.8 . . ?
C7 C6 C5 119.6(4) . . ?
C7 C6 H6A 120.2 . . ?
C5 C6 H6A 120.2 . . ?
C6 C7 C2 120.9(3) . . ?
C6 C7 H7A 119.5 . . ?
C2 C7 H7A 119.5 . . ?
C13 C8 C9 116.9(3) . . ?
C13 C8 P1 119.8(2) . . ?
C9 C8 P1 123.3(2) . . ?
C10 C9 C8 121.6(3) . . ?
C10 C9 H9A 119.2 . . ?
C8 C9 H9A 119.2 . . ?
C9 C10 C11 120.3(3) . . ?
C9 C10 H10A 119.8 . . ?
C11 C10 H10A 119.8 . . ?
C10 C11 C12 119.3(3) . . ?
C10 C11 H11A 120.4 . . ?
C12 C11 H11A 120.4 . . ?
C13 C12 C11 120.1(3) . . ?
C13 C12 H12A 119.9 . . ?
C11 C12 H12A 119.9 . . ?
C12 C13 C8 121.8(3) . . ?
C12 C13 H13A 119.1 . . ?
C8 C13 H13A 119.1 . . ?
C15 C14 C19 117.7(3) . . ?
C15 C14 P2 116.7(2) . . ?
C19 C14 P2 125.5(3) . . ?
C14 C15 C16 121.5(3) . . ?
C14 C15 H15A 119.3 . . ?
C16 C15 H15A 119.3 . . ?
C17 C16 C15 120.4(3) . . ?
C17 C16 H16A 119.8 . . ?
C15 C16 H16A 119.8 . . ?
C18 C17 C16 119.0(3) . . ?
C18 C17 H17A 120.5 . . ?
C16 C17 H17A 120.5 . . ?
C17 C18 C19 121.4(3) . . ?
C17 C18 H18A 119.3 . . ?
C19 C18 H18A 119.3 . . ?
C14 C19 C18 120.0(4) . . ?
C14 C19 H19A 120.0 . . ?
C18 C19 H19A 120.0 . . ?
C21 C20 C25 118.0(3) . . ?
C21 C20 P2 120.7(2) . . ?
C25 C20 P2 121.1(2) . . ?
C20 C21 C22 120.9(3) . . ?
C20 C21 H21A 119.6 . . ?
C22 C21 H21A 119.6 . . ?
C23 C22 C21 120.6(3) . . ?
C23 C22 H22A 119.7 . . ?
C21 C22 H22A 119.7 . . ?
C22 C23 C24 119.3(3) . . ?
C22 C23 H23A 120.4 . . ?
C24 C23 H23A 120.4 . . ?
C25 C24 C23 119.6(3) . . ?
C25 C24 H24A 120.2 . . ?
C23 C24 H24A 120.2 . . ?
C24 C25 C20 121.6(3) . . ?
C24 C25 H25A 119.2 . . ?
C20 C25 H25A 119.2 . . ?
P3 C26 P4 113.53(18) . . ?
P3 C26 H26 125.5(19) . . ?
P4 C26 H26 118.2(19) . . ?
C28 C27 C32 117.6(3) . . ?
C28 C27 P3 120.5(2) . . ?
C32 C27 P3 121.9(2) . . ?
C27 C28 C29 121.1(3) . . ?
C27 C28 H28A 119.5 . . ?
C29 C28 H28A 119.5 . . ?
C30 C29 C28 120.3(3) . . ?
C30 C29 H29A 119.9 . . ?
C28 C29 H29A 119.9 . . ?
C31 C30 C29 119.9(3) . . ?
C31 C30 H30A 120.1 . . ?
C29 C30 H30A 120.1 . . ?
C30 C31 C32 119.8(3) . . ?
C30 C31 H31A 120.1 . . ?
C32 C31 H31A 120.1 . . ?
C27 C32 C31 121.3(3) . . ?
C27 C32 H32A 119.4 . . ?
C31 C32 H32A 119.4 . . ?
C34 C33 C38 118.0(3) . . ?
C34 C33 P3 122.0(3) . . ?
C38 C33 P3 120.1(3) . . ?
C33 C34 C35 120.8(4) . . ?
C33 C34 H34A 119.6 . . ?
C35 C34 H34A 119.6 . . ?
C36 C35 C34 119.6(4) . . ?
C36 C35 H35A 120.2 . . ?
C34 C35 H35A 120.2 . . ?
C37 C36 C35 120.1(4) . . ?
C37 C36 H36A 119.9 . . ?
C35 C36 H36A 119.9 . . ?
C36 C37 C38 119.7(4) . . ?
C36 C37 H37A 120.2 . . ?
C38 C37 H37A 120.2 . . ?
C37 C38 C33 121.8(4) . . ?
C37 C38 H38A 119.1 . . ?
C33 C38 H38A 119.1 . . ?
C40 C39 C44 118.0(3) . . ?
C40 C39 P4 120.5(3) . . ?
C44 C39 P4 121.6(3) . . ?
C39 C40 C41 120.8(3) . . ?
C39 C40 H40A 119.6 . . ?
C41 C40 H40A 119.6 . . ?
C42 C41 C40 119.9(4) . . ?
C42 C41 H41A 120.1 . . ?
C40 C41 H41A 120.1 . . ?
C43 C42 C41 120.0(3) . . ?
C43 C42 H42A 120.0 . . ?
C41 C42 H42A 120.0 . . ?
C42 C43 C44 120.4(4) . . ?
C42 C43 H43A 119.8 . . ?
C44 C43 H43A 119.8 . . ?
C43 C44 C39 120.9(4) . . ?
C43 C44 H44A 119.5 . . ?
C39 C44 H44A 119.5 . . ?
C46 C45 C50 117.3(3) . . ?
C46 C45 P4 122.9(2) . . ?
C50 C45 P4 119.5(2) . . ?
C47 C46 C45 122.1(3) . . ?
C47 C46 H46A 118.9 . . ?
C45 C46 H46A 118.9 . . ?
C48 C47 C46 120.0(3) . . ?
C48 C47 H47A 120.0 . . ?
C46 C47 H47A 120.0 . . ?
C47 C48 C49 119.8(3) . . ?
C47 C48 H48A 120.1 . . ?
C49 C48 H48A 120.1 . . ?
C48 C49 C50 120.2(4) . . ?
C48 C49 H49A 119.9 . . ?
C50 C49 H49A 119.9 . . ?
C45 C50 C49 120.5(3) . . ?
C45 C50 H50A 119.7 . . ?
C49 C50 H50A 119.7 . . ?
O1 C51 C52 106.2(3) . . ?
O1 C51 H51A 110.5 . . ?
C52 C51 H51A 110.5 . . ?
O1 C51 H51B 110.5 . . ?
C52 C51 H51B 110.5 . . ?
H51A C51 H51B 108.7 . . ?
C53 C52 C51 104.5(3) . . ?
C53 C52 H52A 110.9 . . ?
C51 C52 H52A 110.9 . . ?
C53 C52 H52B 110.9 . . ?
C51 C52 H52B 110.9 . . ?
H52A C52 H52B 108.9 . . ?
C54 C53 C52 102.2(3) . . ?
C54 C53 H53A 111.3 . . ?
C52 C53 H53A 111.3 . . ?
C54 C53 H53B 111.3 . . ?
C52 C53 H53B 111.3 . . ?
H53A C53 H53B 109.2 . . ?
O1 C54 C53 105.4(3) . . ?
O1 C54 H54A 110.7 . . ?
C53 C54 H54A 110.7 . . ?
O1 C54 H54B 110.7 . . ?
C53 C54 H54B 110.7 . . ?
H54A C54 H54B 108.8 . . ?
O2 C55 C56 106.2(3) . . ?
O2 C55 H55A 110.5 . . ?
C56 C55 H55A 110.5 . . ?
O2 C55 H55B 110.5 . . ?
C56 C55 H55B 110.5 . . ?
H55A C55 H55B 108.7 . . ?
C55 C56 C57 101.6(3) . . ?
C55 C56 H56A 111.4 . . ?
C57 C56 H56A 111.4 . . ?
C55 C56 H56B 111.4 . . ?
C57 C56 H56B 111.4 . . ?
H56A C56 H56B 109.3 . . ?
C58 C57 C56 101.7(3) . . ?
C58 C57 H57A 111.4 . . ?
C56 C57 H57A 111.4 . . ?
C58 C57 H57B 111.4 . . ?
C56 C57 H57B 111.4 . . ?
H57A C57 H57B 109.3 . . ?
O2 C58 C57 107.2(3) . . ?
O2 C58 H58A 110.3 . . ?
C57 C58 H58A 110.3 . . ?
O2 C58 H58B 110.3 . . ?
C57 C58 H58B 110.3 . . ?
H58A C58 H58B 108.5 . . ?
O3 C59 C60 105.8(3) . . ?
O3 C59 H59A 110.6 . . ?
C60 C59 H59A 110.6 . . ?
O3 C59 H59B 110.6 . . ?
C60 C59 H59B 110.6 . . ?
H59A C59 H59B 108.7 . . ?
C61 C60 C59 101.9(3) . . ?
C61 C60 H60A 111.4 . . ?
C59 C60 H60A 111.4 . . ?
C61 C60 H60B 111.4 . . ?
C59 C60 H60B 111.4 . . ?
H60A C60 H60B 109.3 . . ?
C60 C61 C62 103.2(3) . . ?
C60 C61 H61A 111.1 . . ?
C62 C61 H61A 111.1 . . ?
C60 C61 H61B 111.1 . . ?
C62 C61 H61B 111.1 . . ?
H61A C61 H61B 109.1 . . ?
O3 C62 C61 106.4(3) . . ?
O3 C62 H62A 110.4 . . ?
C61 C62 H62A 110.4 . . ?
O3 C62 H62B 110.4 . . ?
C61 C62 H62B 110.4 . . ?
H62A C62 H62B 108.6 . . ?

loop_
_geom_bond_atom_site_label_1
_geom_bond_atom_site_label_2
_geom_bond_distance
_geom_bond_site_symmetry_2
_geom_bond_publ_flag
Ca1 O3 2.370(2) . ?
Ca1 O1 2.394(2) . ?
Ca1 O2 2.428(2) . ?
Ca1 P3 3.0589(9) . ?
Ca1 P2 3.0654(9) . ?
Ca1 P4 3.1066(10) . ?
Ca1 P1 3.1455(10) . ?
P1 C1 1.730(3) . ?
P1 C2 1.841(3) . ?
P1 C8 1.849(3) . ?
P2 C1 1.728(3) . ?
P2 C20 1.854(3) . ?
P2 C14 1.860(3) . ?
P3 C26 1.724(3) . ?
P3 C33 1.846(3) . ?
P3 C27 1.856(3) . ?
P4 C26 1.734(3) . ?
P4 C45 1.846(3) . ?
P4 C39 1.851(3) . ?
O1 C54 1.447(4) . ?
O1 C51 1.452(4) . ?
O2 C58 1.434(4) . ?
O2 C55 1.450(4) . ?
O3 C59 1.435(4) . ?
O3 C62 1.443(4) . ?
C1 H1 0.93(3) . ?
C2 C7 1.387(4) . ?
C2 C3 1.391(4) . ?
C3 C4 1.371(5) . ?
C3 H3A 0.9500 . ?
C4 C5 1.372(6) . ?
C4 H4A 0.9500 . ?
C5 C6 1.392(5) . ?
C5 H5A 0.9500 . ?
C6 C7 1.376(5) . ?
C6 H6A 0.9500 . ?
C7 H7A 0.9500 . ?
C8 C13 1.394(4) . ?
C8 C9 1.396(4) . ?
C9 C10 1.383(5) . ?
C9 H9A 0.9500 . ?
C10 C11 1.379(5) . ?
C10 H10A 0.9500 . ?
C11 C12 1.384(5) . ?
C11 H11A 0.9500 . ?
C12 C13 1.381(5) . ?
C12 H12A 0.9500 . ?
C13 H13A 0.9500 . ?
C14 C15 1.383(4) . ?
C14 C19 1.391(4) . ?
C15 C16 1.389(5) . ?
C15 H15A 0.9500 . ?
C16 C17 1.371(5) . ?
C16 H16A 0.9500 . ?
C17 C18 1.362(5) . ?
C17 H17A 0.9500 . ?
C18 C19 1.401(5) . ?
C18 H18A 0.9500 . ?
C19 H19A 0.9500 . ?
C20 C21 1.380(4) . ?
C20 C25 1.383(4) . ?
C21 C22 1.389(4) . ?
C21 H21A 0.9500 . ?
C22 C23 1.372(5) . ?
C22 H22A 0.9500 . ?
C23 C24 1.388(5) . ?
C23 H23A 0.9500 . ?
C24 C25 1.384(5) . ?
C24 H24A 0.9500 . ?
C25 H25A 0.9500 . ?
C26 H26 0.93(3) . ?
C27 C28 1.386(4) . ?
C27 C32 1.385(4) . ?
C28 C29 1.393(4) . ?
C28 H28A 0.9500 . ?
C29 C30 1.371(5) . ?
C29 H29A 0.9500 . ?
C30 C31 1.368(5) . ?
C30 H30A 0.9500 . ?
C31 C32 1.401(4) . ?
C31 H31A 0.9500 . ?
C32 H32A 0.9500 . ?
C33 C34 1.380(5) . ?
C33 C38 1.383(5) . ?
C34 C35 1.398(5) . ?
C34 H34A 0.9500 . ?
C35 C36 1.380(7) . ?
C35 H35A 0.9500 . ?
C36 C37 1.370(7) . ?
C36 H36A 0.9500 . ?
C37 C38 1.379(5) . ?
C37 H37A 0.9500 . ?
C38 H38A 0.9500 . ?
C39 C40 1.375(4) . ?
C39 C44 1.393(4) . ?
C40 C41 1.402(5) . ?
C40 H40A 0.9500 . ?
C41 C42 1.372(5) . ?
C41 H41A 0.9500 . ?
C42 C43 1.358(5) . ?
C42 H42A 0.9500 . ?
C43 C44 1.387(5) . ?
C43 H43A 0.9500 . ?
C44 H44A 0.9500 . ?
C45 C46 1.394(4) . ?
C45 C50 1.399(4) . ?
C46 C47 1.379(5) . ?
C46 H46A 0.9500 . ?
C47 C48 1.376(5) . ?
C47 H47A 0.9500 . ?
C48 C49 1.380(5) . ?
C48 H48A 0.9500 . ?
C49 C50 1.403(5) . ?
C49 H49A 0.9500 . ?
C50 H50A 0.9500 . ?
C51 C52 1.517(4) . ?
C51 H51A 0.9900 . ?
C51 H51B 0.9900 . ?
C52 C53 1.511(5) . ?
C52 H52A 0.9900 . ?
C52 H52B 0.9900 . ?
C53 C54 1.468(5) . ?
C53 H53A 0.9900 . ?
C53 H53B 0.9900 . ?
C54 H54A 0.9900 . ?
C54 H54B 0.9900 . ?
C55 C56 1.492(5) . ?
C55 H55A 0.9900 . ?
C55 H55B 0.9900 . ?
C56 C57 1.538(6) . ?
C56 H56A 0.9900 . ?
C56 H56B 0.9900 . ?
C57 C58 1.469(5) . ?
C57 H57A 0.9900 . ?
C57 H57B 0.9900 . ?
C58 H58A 0.9900 . ?
C58 H58B 0.9900 . ?
C59 C60 1.500(5) . ?
C59 H59A 0.9900 . ?
C59 H59B 0.9900 . ?
C60 C61 1.491(5) . ?
C60 H60A 0.9900 . ?
C60 H60B 0.9900 . ?
C61 C62 1.498(5) . ?
C61 H61A 0.9900 . ?
C61 H61B 0.9900 . ?
C62 H62A 0.9900 . ?
C62 H62B 0.9900 . ?
